data_4313754
loop_
_publ_author_name
'Umakoshi, Keisuke'
'Yamauchi, Yoko'
'Nakamiya, Keiko'
'Kojima, Takashi'
'Yamasaki, Mikio'
'Kawano, Hiroyuki'
'Onishi, Masayoshi'

_publ_section_title
;
 Pyrazolato-Bridged Polynuclear Palladium and Platinum Complexes.
 Synthesis, Structure, and Reactivity
;
_journal_coden_ASTM INOCAJ
_journal_issue 12
_journal_name_full 'Inorganic Chemistry'
_journal_page_first 3907
_journal_page_last 3916
_journal_paper_doi 10.1021/ic026196g
_journal_volume 42
_journal_year 2003
_chemical_formula_sum 'C12 H14 N8 Pt'
_chemical_formula_weight 465.39
_space_group_IT_number 15
_symmetry_cell_setting monoclinic
_symmetry_Int_Tables_number 15
_symmetry_space_group_name_Hall '-C 2yc'
_symmetry_space_group_name_H-M 'C 1 2/c 1'
_cell_angle_alpha 90
_cell_angle_beta 123.041(2)
_cell_angle_gamma 90
_cell_formula_units_Z 8
_cell_length_a 21.606(3)
_cell_length_b 9.7111(9)
_cell_length_c 16.409(3)
_cell_measurement_reflns_used 5663
_cell_measurement_temperature 297.2
_cell_measurement_theta_max 27.5
_cell_measurement_theta_min 3.1
_cell_volume 2886.1(7)
_computing_cell_refinement D*TREK
_computing_data_collection D*TREK
_computing_data_reduction 'teXsan Ver. 1.11'
_computing_publication_material 'teXsan Ver. 1.11'
_computing_structure_refinement 'teXsan Ver. 1.10'
_computing_structure_solution 'DIRDIF94 (PATTY)'
_diffrn_measured_fraction_theta_full 1.8106
_diffrn_measured_fraction_theta_max 1.8106
_diffrn_measurement_device_type 'Quantum CCD/Rigaku AFC7'
_diffrn_measurement_method \w
_diffrn_radiation_type 'Mo K\a'
_diffrn_radiation_wavelength 0.71069
_diffrn_reflns_av_R_equivalents 0.028
_diffrn_reflns_limit_h_max 27
_diffrn_reflns_limit_h_min -28
_diffrn_reflns_limit_k_max 12
_diffrn_reflns_limit_k_min 0
_diffrn_reflns_limit_l_max 20
_diffrn_reflns_limit_l_min -18
_diffrn_reflns_number 12623
_diffrn_reflns_theta_full 27.52
_diffrn_reflns_theta_max 27.52
_exptl_absorpt_coefficient_mu 9.692
_exptl_absorpt_correction_T_max 0.507
_exptl_absorpt_correction_T_min 0.315
_exptl_absorpt_correction_type multi-scan
_exptl_absorpt_process_details '(Jacobson, 1998)'
_exptl_crystal_colour colorless
_exptl_crystal_density_diffrn 2.142
_exptl_crystal_density_method 'not measured'
_exptl_crystal_description block
_exptl_crystal_size_max 0.180
_exptl_crystal_size_mid 0.150
_exptl_crystal_size_min 0.070
_refine_diff_density_max 0.92
_refine_diff_density_min -1.20
_refine_ls_extinction_method none
_refine_ls_goodness_of_fit_ref 0.937
_refine_ls_hydrogen_treatment 'H atoms riding with U(H) = 1.2Ueq(C) except for H12, H22 and H32'
_refine_ls_number_parameters 198
_refine_ls_number_reflns 6023
_refine_ls_R_factor_gt 0.0266
_refine_ls_shift/su_max 0.0161
_refine_ls_structure_factor_coef Fsqd
_refine_ls_weighting_details 'w = 1/[\s^2^(Fo^2^) + (0.02700(Max(Fo^2^,0) + 2Fc^2^)/3)^2^]'
_refine_ls_weighting_scheme calc
_refine_ls_wR_factor_ref 0.0659
_reflns_number_gt 4566
_reflns_number_total 6023
_reflns_threshold_expression F^2^>2.0\s(F^2^)
_cod_data_source_file ic026196g_8.cif
_cod_data_source_block (Pt(pz)2(pzH)2)2
_cod_depositor_comments
;

2020-11-05
Z value and formula fixed to values more according to usual
chemical conventions.                 miguel
;
_cod_original_formula_weight 930.78
_cod_original_formula_units_Z 4
_cod_original_cell_volume 2886.1(6)
_cod_original_formula_sum 'C24 H28 N16 Pt2 '
_cod_database_code 4313754

loop_
_symmetry_equiv_pos_as_xyz
x,y,z
-x,y,1/2-z
-x,-y,-z
x,-y,1/2+z
1/2+x,1/2+y,z
1/2-x,1/2+y,1/2-z
1/2-x,1/2-y,-z
1/2+x,1/2-y,1/2+z

loop_
_atom_site_label
_atom_site_type_symbol
_atom_site_fract_x
_atom_site_fract_y
_atom_site_fract_z
_atom_site_U_iso_or_equiv
_atom_site_adp_type
_atom_site_occupancy
_atom_site_calc_flag
_atom_site_refinement_flags
_atom_site_disorder_assembly
_atom_site_disorder_group
Pt1 Pt -0.010997(8) 0.60925(2) 0.34361(1) 0.02439(4) Uani 1.00 d . . .
N11 N 0.0490(2) 0.7808(4) 0.4003(2) 0.0278(9) Uani 1.00 d . . .
N12 N 0.0409(2) 0.8967(4) 0.3493(2) 0.0327(10) Uani 1.00 d . . .
N21 N 0.0791(2) 0.4915(4) 0.4260(2) 0.0297(9) Uani 1.00 d . . .
N22 N 0.1433(2) 0.5098(4) 0.4306(3) 0.0330(10) Uani 1.00 d . . .
N31 N -0.0731(2) 0.4388(4) 0.2947(2) 0.0284(9) Uani 1.00 d . . .
N32 N -0.0550(2) 0.3231(4) 0.2669(3) 0.034(1) Uani 1.00 d . . .
N41 N -0.1018(2) 0.7264(4) 0.2678(2) 0.0289(10) Uani 1.00 d . . .
N42 N -0.1560(2) 0.7014(4) 0.1742(3) 0.0315(10) Uani 1.00 d . . .
C13 C 0.0832(3) 0.9942(5) 0.4126(3) 0.043(1) Uani 1.00 d . . .
C14 C 0.1199(3) 0.9428(6) 0.5059(3) 0.049(1) Uani 1.00 d . . .
C15 C 0.0969(3) 0.8091(5) 0.4952(3) 0.040(1) Uani 1.00 d . . .
C23 C 0.1912(3) 0.4159(5) 0.4914(3) 0.041(1) Uani 1.00 d . . .
C24 C 0.1587(3) 0.3365(6) 0.5276(3) 0.045(1) Uani 1.00 d . . .
C25 C 0.0881(2) 0.3876(5) 0.4847(3) 0.035(1) Uani 1.00 d . . .
C33 C -0.1061(3) 0.2276(5) 0.2469(4) 0.043(1) Uani 1.00 d . . .
C34 C -0.1587(3) 0.2818(5) 0.2602(3) 0.039(1) Uani 1.00 d . . .
C35 C -0.1360(2) 0.4149(5) 0.2902(3) 0.034(1) Uani 1.00 d . . .
C43 C -0.2070(2) 0.7985(5) 0.1463(4) 0.042(1) Uani 1.00 d . . .
C44 C -0.1864(3) 0.8878(5) 0.2221(4) 0.043(1) Uani 1.00 d . . .
C45 C -0.1201(3) 0.8390(5) 0.2972(3) 0.037(1) Uani 1.00 d . . .
H12 H 0.0000 0.90(1) 0.2500 0.142(5) Uiso 1.00 calc S . .
H13 H 0.0871 1.0869 0.3946 0.0511 Uiso 1.00 calc . . .
H14 H 0.1545 0.9916 0.5652 0.0568 Uiso 1.00 calc . . .
H15 H 0.1124 0.7436 0.5472 0.0468 Uiso 1.00 calc . . .
H22 H 0.147(5) 0.610(8) 0.382(6) 0.138(8) Uiso 1.00 calc . . .
H23 H 0.2409 0.4051 0.5064 0.0486 Uiso 1.00 calc . . .
H24 H 0.1802 0.2603 0.5728 0.0546 Uiso 1.00 calc . . .
H25 H 0.0509 0.3544 0.4950 0.0424 Uiso 1.00 calc . . .
H32 H 0.0000 0.31(1) 0.2500 0.199(5) Uiso 1.00 calc S . .
H33 H -0.1053 0.1341 0.2269 0.0517 Uiso 1.00 calc . . .
H34 H -0.2019 0.2365 0.2501 0.0468 Uiso 1.00 calc . . .
H35 H -0.1611 0.4813 0.3063 0.0408 Uiso 1.00 calc . . .
H43 H -0.2513 0.8067 0.0816 0.0507 Uiso 1.00 calc . . .
H44 H -0.2129 0.9678 0.2228 0.0513 Uiso 1.00 calc . . .
H45 H -0.0908 0.8781 0.3614 0.0438 Uiso 1.00 calc . . .

loop_
_atom_site_aniso_label
_atom_site_aniso_U_11
_atom_site_aniso_U_22
_atom_site_aniso_U_33
_atom_site_aniso_U_12
_atom_site_aniso_U_13
_atom_site_aniso_U_23
Pt1 0.02441(8) 0.02381(9) 0.02438(8) 0.00017(8) 0.01293(6) 0.00028(8)
N11 0.032(2) 0.023(2) 0.025(2) 0.002(1) 0.013(2) 0.000(1)
N12 0.044(2) 0.023(2) 0.031(2) -0.002(2) 0.020(2) -0.002(2)
N21 0.030(2) 0.031(2) 0.026(2) 0.001(2) 0.013(2) 0.002(2)
N22 0.024(2) 0.033(2) 0.035(2) 0.001(2) 0.012(2) 0.002(2)
N31 0.028(2) 0.027(2) 0.028(2) 0.001(1) 0.015(2) 0.000(1)
N32 0.039(2) 0.027(2) 0.042(2) -0.004(2) 0.027(2) -0.006(2)
N41 0.027(2) 0.031(2) 0.028(2) 0.002(2) 0.015(2) -0.002(1)
N42 0.025(2) 0.030(2) 0.035(2) 0.003(2) 0.014(2) 0.001(2)
C13 0.063(3) 0.028(3) 0.042(3) -0.011(2) 0.030(3) -0.005(2)
C14 0.059(3) 0.043(3) 0.035(2) -0.015(3) 0.018(2) -0.014(2)
C15 0.047(3) 0.040(3) 0.022(2) -0.004(2) 0.013(2) -0.001(2)
C23 0.032(2) 0.038(3) 0.042(3) 0.008(2) 0.013(2) 0.002(2)
C24 0.048(3) 0.036(3) 0.037(2) 0.006(2) 0.014(2) 0.010(2)
C25 0.040(2) 0.027(2) 0.033(2) -0.001(2) 0.017(2) 0.006(2)
C33 0.061(3) 0.030(3) 0.050(3) -0.018(2) 0.039(3) -0.013(2)
C34 0.041(3) 0.042(3) 0.039(2) -0.015(2) 0.025(2) -0.007(2)
C35 0.034(2) 0.033(3) 0.041(2) -0.002(2) 0.023(2) -0.002(2)
C43 0.030(2) 0.045(3) 0.048(3) 0.006(2) 0.019(2) 0.006(2)
C44 0.039(3) 0.035(3) 0.065(3) 0.011(2) 0.035(3) 0.003(3)
C45 0.038(2) 0.033(3) 0.048(3) 0.001(2) 0.029(2) -0.006(2)

loop_
_atom_type_symbol
_atom_type_description
_atom_type_scat_dispersion_real
_atom_type_scat_dispersion_imag
_atom_type_scat_source
C C 0.003 0.002
;International Tables for Crystallography
(1992, Vol. C, Tables 4.2.6.8 and 6.1.1.1)
;
H H 0.000 0.000
;International Tables for Crystallography
(1992, Vol. C, Table 6.1.1.2)
;
N N 0.006 0.003
;International Tables for Crystallography
(1992, Vol. C, Tables 4.2.6.8 and 6.1.1.1)
;
Pt Pt -1.703 8.390
;International Tables for Crystallography
(1992, Vol. C, Tables 4.2.6.8 and 6.1.1.1)
;

loop_
_geom_angle_atom_site_label_1
_geom_angle_atom_site_label_2
_geom_angle_atom_site_label_3
_geom_angle
_geom_angle_site_symmetry_1
_geom_angle_site_symmetry_2
_geom_angle_site_symmetry_3
_geom_angle_publ_flag
N11 PT1 N21 90.9(1) . . . yes
N11 PT1 N31 175.5(1) . . . yes
N11 PT1 N41 89.0(1) . . . yes
N21 PT1 N31 89.5(1) . . . yes
N21 PT1 N41 176.7(1) . . . yes
N31 PT1 N41 90.3(1) . . . yes
PT1 N11 N12 124.8(3) . . . yes
PT1 N11 C15 127.0(3) . . . no
N12 N11 C15 107.7(4) . . . no
N11 N12 C13 107.8(3) . . . no
PT1 N21 N22 123.1(3) . . . yes
PT1 N21 C25 128.4(3) . . . no
N22 N21 C25 108.4(4) . . . no
N21 N22 C23 107.7(4) . . . no
PT1 N31 N32 124.8(3) . . . yes
PT1 N31 C35 127.1(3) . . . no
N32 N31 C35 108.0(4) . . . no
N31 N32 C33 107.9(4) . . . no
PT1 N41 N42 123.4(3) . . . yes
PT1 N41 C45 128.3(3) . . . no
N42 N41 C45 108.3(3) . . . no
N41 N42 C43 107.8(4) . . . no
N12 C13 C14 110.0(4) . . . no
C13 C14 C15 104.7(4) . . . no
N11 C15 C14 109.8(4) . . . no
N22 C23 C24 109.7(4) . . . no
C23 C24 C25 105.1(4) . . . no
N21 C25 C24 109.1(4) . . . no
N32 C33 C34 109.8(4) . . . no
C33 C34 C35 104.7(4) . . . no
N31 C35 C34 109.6(4) . . . no
N42 C43 C44 109.7(4) . . . no
C43 C44 C45 105.0(4) . . . no
N41 C45 C44 109.1(4) . . . no

loop_
_geom_bond_atom_site_label_1
_geom_bond_atom_site_label_2
_geom_bond_distance
_geom_bond_site_symmetry_1
_geom_bond_site_symmetry_2
_geom_bond_publ_flag
PT1 N11 2.002(4) . . yes
PT1 N21 2.014(3) . . yes
PT1 N31 2.002(4) . . yes
PT1 N41 2.008(3) . . yes
N11 N12 1.356(5) . . no
N11 C15 1.346(5) . . no
N12 C13 1.333(6) . . no
N21 N22 1.359(4) . . no
N21 C25 1.334(5) . . no
N22 C23 1.331(6) . . no
N31 N32 1.349(5) . . no
N31 C35 1.342(5) . . no
N32 C33 1.339(6) . . no
N41 N42 1.351(5) . . no
N41 C45 1.339(6) . . no
N42 C43 1.327(6) . . no
C13 C14 1.378(7) . . no
C14 C15 1.367(7) . . no
C23 C24 1.377(7) . . no
C24 C25 1.377(7) . . no
C33 C34 1.373(6) . . no
C34 C35 1.374(6) . . no
C43 C44 1.377(7) . . no
C44 C45 1.369(7) . . no

loop_
_geom_contact_atom_site_label_1
_geom_contact_atom_site_label_2
_geom_contact_distance
_geom_contact_site_symmetry_1
_geom_contact_site_symmetry_2
_geom_contact_publ_flag
PT1 PT1 3.3551(3) . 2_555 ?
N11 N42 3.243(5) . 2_555 ?
N11 N41 3.552(4) . 2_555 ?
N12 N12 2.731(7) . 2_555 ?
N12 N41 3.303(5) . 2_555 ?
N12 N42 3.313(5) . 2_555 ?
N21 N32 3.343(5) . 2_555 ?
N21 N42 3.549(5) . 2_555 ?
N21 N31 3.590(4) . 2_555 ?
N22 N42 2.647(5) . 2_555 ?
N22 N31 3.214(5) . 2_555 ?
N22 N32 3.270(5) . 2_555 ?
N22 N41 3.555(5) . 2_555 ?
N32 N32 2.719(7) . 2_555 ?
C15 C34 3.582(6) . 3_566 ?
C23 C43 3.591(7) . 8_565 ?

loop_
_geom_torsion_atom_site_label_1
_geom_torsion_atom_site_label_2
_geom_torsion_atom_site_label_3
_geom_torsion_atom_site_label_4
_geom_torsion
_geom_torsion_site_symmetry_1
_geom_torsion_site_symmetry_2
_geom_torsion_site_symmetry_3
_geom_torsion_site_symmetry_4
_geom_torsion_publ_flag
PT1 N11 N12 C13 172.2(3) . . . . no
PT1 N11 C15 C14 -172.2(3) . . . . no
PT1 N21 N22 C23 179.8(3) . . . . no
PT1 N21 C25 C24 -179.6(3) . . . . no
PT1 N31 N32 C33 174.7(3) . . . . no
PT1 N31 C35 C34 -174.9(3) . . . . no
PT1 N41 N42 C43 -179.4(3) . . . . no
PT1 N41 C45 C44 179.4(3) . . . . no
N11 PT1 N21 N22 -51.1(3) . . . . no
N11 PT1 N21 C25 127.9(4) . . . . no
N11 PT1 N31 N32 -139(1) . . . . no
N11 PT1 N31 C35 35(1) . . . . no
N11 PT1 N41 N42 138.8(3) . . . . no
N11 PT1 N41 C45 -40.9(4) . . . . no
N11 N12 C13 C14 0.3(6) . . . . no
N11 C15 C14 C13 0.2(6) . . . . no
N12 N11 PT1 N21 140.0(3) . . . . no
N12 N11 PT1 N31 -124(1) . . . . no
N12 N11 PT1 N41 -43.4(3) . . . . no
N12 N11 C15 C14 0.0(5) . . . . no
N12 C13 C14 C15 -0.3(6) . . . . no
N21 PT1 N11 C15 -49.1(4) . . . . no
N21 PT1 N31 N32 -43.7(3) . . . . no
N21 PT1 N31 C35 131.1(4) . . . . no
N21 PT1 N41 N42 -132(2) . . . . no
N21 PT1 N41 C45 48(2) . . . . no
N21 N22 C23 C24 -0.6(5) . . . . no
N21 C25 C24 C23 0.1(6) . . . . no
N22 N21 PT1 N31 133.4(3) . . . . no
N22 N21 PT1 N41 -139(2) . . . . no
N22 N21 C25 C24 -0.5(5) . . . . no
N22 C23 C24 C25 0.3(6) . . . . no
N31 PT1 N11 C15 46(1) . . . . no
N31 PT1 N21 C25 -47.6(4) . . . . no
N31 PT1 N41 N42 -45.7(3) . . . . no
N31 PT1 N41 C45 134.6(4) . . . . no
N31 N32 C33 C34 0.9(5) . . . . no
N31 C35 C34 C33 -0.1(5) . . . . no
N32 N31 PT1 N41 139.6(3) . . . . no
N32 N31 C35 C34 0.6(5) . . . . no
N32 C33 C34 C35 -0.5(6) . . . . no
N41 PT1 N11 C15 127.6(4) . . . . no
N41 PT1 N21 C25 39(2) . . . . no
N41 PT1 N31 C35 -45.6(4) . . . . no
N41 N42 C43 C44 -0.3(5) . . . . no
N41 C45 C44 C43 0.1(5) . . . . no
N42 N41 C45 C44 -0.3(5) . . . . no
N42 C43 C44 C45 0.1(6) . . . . no
C13 N12 N11 C15 -0.2(5) . . . . no
C23 N22 N21 C25 0.6(5) . . . . no
C33 N32 N31 C35 -0.9(5) . . . . no
C43 N42 N41 C45 0.4(5) . . . . no
C43 N42 N41 C45 0.4(5) . . . . no
